data_7020133
loop_
_publ_author_name
'Liu, Xiaohui'
'Nan, Hongmei'
'Sun, Wei'
'Zhang, Qikai'
'Zhan, Mingjian'
'Zou, Luyi'
'Xie, Zhiyuan'
'Li, Xiao'
'Lu, Canzhong'
'Cheng, Yanxiang'

_publ_section_title
;
 Synthesis and characterisation of neutral mononuclear cuprous complexes
 based on dipyrrin derivatives and phosphine mixed-ligands.
;
_journal_issue 34
_journal_name_full 'Dalton transactions (Cambridge, England : 2003)'
_journal_page_first 10199
_journal_page_last 10210
_journal_paper_doi 10.1039/c2dt30618b
_journal_volume 41
_journal_year 2012
_chemical_formula_sum 'C49 H43 Cu N2 O P2'
_chemical_formula_weight 801.33
_chemical_name_systematic
;
?
;
_space_group_IT_number 14
_symmetry_cell_setting monoclinic
_symmetry_space_group_name_Hall '-P 2yn'
_symmetry_space_group_name_H-M 'P 1 21/n 1'
_atom_sites_solution_hydrogens geom
_atom_sites_solution_primary direct
_atom_sites_solution_secondary difmap
_audit_creation_method SHELXL-97
_cell_angle_alpha 90.00
_cell_angle_beta 95.414(2)
_cell_angle_gamma 90.00
_cell_formula_units_Z 4
_cell_length_a 11.0197(15)
_cell_length_b 23.423(3)
_cell_length_c 15.859(2)
_cell_measurement_reflns_used 2317
_cell_measurement_temperature 186(2)
_cell_measurement_theta_max 20.64
_cell_measurement_theta_min 2.32
_cell_volume 4075.2(9)
_computing_cell_refinement 'Bruker SMART'
_computing_data_collection 'Bruker SMART'
_computing_data_reduction 'Bruker SAINT'
_computing_molecular_graphics 'Bruker SHELXTL'
_computing_publication_material 'Bruker SHELXTL'
_computing_structure_refinement 'SHELXL-97 (Sheldrick, 1997)'
_computing_structure_solution 'SHELXS-97 (Sheldrick, 1990)'
_diffrn_ambient_temperature 186(2)
_diffrn_measured_fraction_theta_full 0.995
_diffrn_measured_fraction_theta_max 0.995
_diffrn_measurement_device_type 'CCD area detector'
_diffrn_measurement_method 'phi and omega scans'
_diffrn_radiation_monochromator graphite
_diffrn_radiation_source 'fine-focus sealed tube'
_diffrn_radiation_type MoK\a
_diffrn_radiation_wavelength 0.71073
_diffrn_reflns_av_R_equivalents 0.0697
_diffrn_reflns_av_sigmaI/netI 0.0896
_diffrn_reflns_limit_h_max 8
_diffrn_reflns_limit_h_min -13
_diffrn_reflns_limit_k_max 28
_diffrn_reflns_limit_k_min -28
_diffrn_reflns_limit_l_max 19
_diffrn_reflns_limit_l_min -19
_diffrn_reflns_number 22773
_diffrn_reflns_theta_full 26.07
_diffrn_reflns_theta_max 26.07
_diffrn_reflns_theta_min 1.56
_exptl_absorpt_coefficient_mu 0.654
_exptl_absorpt_correction_T_max 0.9134
_exptl_absorpt_correction_T_min 0.8406
_exptl_absorpt_correction_type multi-scan
_exptl_absorpt_process_details '(SADABS; Sheldrick, 1996)'
_exptl_crystal_colour red
_exptl_crystal_density_diffrn 1.306
_exptl_crystal_density_method 'not measured'
_exptl_crystal_description block
_exptl_crystal_F_000 1672
_exptl_crystal_size_max 0.28
_exptl_crystal_size_mid 0.16
_exptl_crystal_size_min 0.14
_refine_diff_density_max 0.449
_refine_diff_density_min -0.332
_refine_diff_density_rms 0.065
_refine_ls_extinction_method none
_refine_ls_goodness_of_fit_ref 1.010
_refine_ls_hydrogen_treatment constr
_refine_ls_matrix_type full
_refine_ls_number_parameters 496
_refine_ls_number_reflns 8024
_refine_ls_number_restraints 0
_refine_ls_restrained_S_all 1.010
_refine_ls_R_factor_all 0.1165
_refine_ls_R_factor_gt 0.0622
_refine_ls_shift/su_max 0.001
_refine_ls_shift/su_mean 0.000
_refine_ls_structure_factor_coef Fsqd
_refine_ls_weighting_details 'calc w=1/[\s^2^(Fo^2^)+(0.0588P)^2^+0.0000P] where P=(Fo^2^+2Fc^2^)/3'
_refine_ls_weighting_scheme calc
_refine_ls_wR_factor_gt 0.1200
_refine_ls_wR_factor_ref 0.1419
_reflns_number_gt 4858
_reflns_number_total 8024
_reflns_threshold_expression >2sigma(I)
_cod_data_source_file c2dt30618b.txt
_cod_data_source_block s311
_cod_depositor_comments
;
The following automatic conversions were performed:

'_symmetry_cell_setting' value 'Monoclinic' changed to 'monoclinic'
according to /home/saulius/struct/CIF-dictionaries/cif_core.dic
dictionary named 'cif_core.dic' version 2.4.2 from
2011-04-26.

'_exptl_absorpt_correction_type' value 'Multi-scan'
changed to 'multi-scan' according to
/home/saulius/struct/CIF-dictionaries/cif_core.dic dictionary named
'cif_core.dic' version 2.4.2 from 2011-04-26.

Automatic conversion script
Id: cif_fix_values 1891 2012-01-12 08:04:46Z andrius 
;
_cod_original_cell_volume 4075.0(10)
_cod_original_sg_symbol_H-M P2(1)/n
_cod_database_code 7020133

loop_
_symmetry_equiv_pos_as_xyz
'x, y, z'
'-x+1/2, y+1/2, -z+1/2'
'-x, -y, -z'
'x-1/2, -y-1/2, z-1/2'

loop_
_atom_site_label
_atom_site_type_symbol
_atom_site_fract_x
_atom_site_fract_y
_atom_site_fract_z
_atom_site_U_iso_or_equiv
_atom_site_adp_type
_atom_site_occupancy
_atom_site_symmetry_multiplicity
_atom_site_calc_flag
_atom_site_refinement_flags
Cu Cu 0.82980(4) 0.84613(2) 0.82134(3) 0.03916(16) Uani 1 1 d .
N1 N 0.9950(3) 0.85932(13) 0.88736(19) 0.0385(8) Uani 1 1 d .
N2 N 0.7264(3) 0.88338(13) 0.90520(19) 0.0392(8) Uani 1 1 d .
P1 P 0.80760(10) 0.90095(4) 0.70007(6) 0.0362(3) Uani 1 1 d .
P2 P 0.78243(10) 0.75055(4) 0.80503(6) 0.0371(3) Uani 1 1 d .
O1 O 0.6377(2) 0.81208(11) 0.65805(16) 0.0409(7) Uani 1 1 d .
C1 C 1.1104(4) 0.84782(17) 0.8727(3) 0.0423(10) Uani 1 1 d .
C2 C 1.1934(4) 0.86919(18) 0.9386(3) 0.0482(11) Uani 1 1 d .
H2A H 1.2796 0.8658 0.9422 0.058 Uiso 1 1 calc R
C3 C 1.1278(4) 0.89543(18) 0.9956(3) 0.0472(11) Uani 1 1 d .
C4 C 1.0031(4) 0.88961(17) 0.9639(2) 0.0405(10) Uani 1 1 d .
C5 C 0.9050(4) 0.91347(17) 0.9996(2) 0.0438(11) Uani 1 1 d .
H5A H 0.9271 0.9347 1.0498 0.053 Uiso 1 1 calc R
C6 C 0.7806(4) 0.91230(16) 0.9759(2) 0.0399(10) Uani 1 1 d .
C7 C 0.6882(4) 0.93963(17) 1.0186(3) 0.0461(11) Uani 1 1 d .
C8 C 0.5805(4) 0.92705(18) 0.9735(3) 0.0524(12) Uani 1 1 d .
H8A H 0.5019 0.9395 0.9856 0.063 Uiso 1 1 calc R
C9 C 0.6073(4) 0.89196(17) 0.9050(3) 0.0442(11) Uani 1 1 d .
C10 C 1.1428(4) 0.8212(2) 0.7927(3) 0.0573(12) Uani 1 1 d .
H10A H 1.0682 0.8103 0.7579 0.086 Uiso 1 1 calc R
H10B H 1.1928 0.7872 0.8059 0.086 Uiso 1 1 calc R
H10C H 1.1888 0.8486 0.7615 0.086 Uiso 1 1 calc R
C11 C 1.1751(4) 0.9263(2) 1.0758(3) 0.0675(14) Uani 1 1 d .
H11A H 1.2643 0.9242 1.0828 0.101 Uiso 1 1 calc R
H11B H 1.1420 0.9083 1.1245 0.101 Uiso 1 1 calc R
H11C H 1.1495 0.9664 1.0721 0.101 Uiso 1 1 calc R
C12 C 0.5166(4) 0.8660(2) 0.8392(3) 0.0627(13) Uani 1 1 d .
H12A H 0.5598 0.8435 0.7993 0.094 Uiso 1 1 calc R
H12B H 0.4700 0.8964 0.8085 0.094 Uiso 1 1 calc R
H12C H 0.4608 0.8411 0.8669 0.094 Uiso 1 1 calc R
C13 C 0.7096(5) 0.9764(2) 1.0967(3) 0.0709(15) Uani 1 1 d .
H13A H 0.6312 0.9901 1.1133 0.106 Uiso 1 1 calc R
H13B H 0.7607 1.0091 1.0847 0.106 Uiso 1 1 calc R
H13C H 0.7507 0.9539 1.1431 0.106 Uiso 1 1 calc R
C14 C 0.6717(4) 0.94591(16) 0.6885(3) 0.0402(10) Uani 1 1 d .
C15 C 0.5833(4) 0.9453(2) 0.6216(3) 0.0615(13) Uani 1 1 d .
H15A H 0.5877 0.9179 0.5778 0.074 Uiso 1 1 calc R
C16 C 0.4874(5) 0.9841(2) 0.6168(4) 0.0805(17) Uani 1 1 d .
H16A H 0.4274 0.9837 0.5696 0.097 Uiso 1 1 calc R
C17 C 0.4801(5) 1.0229(2) 0.6808(4) 0.0777(17) Uani 1 1 d .
H17A H 0.4142 1.0492 0.6782 0.093 Uiso 1 1 calc R
C18 C 0.5663(5) 1.0242(2) 0.7480(4) 0.0700(15) Uani 1 1 d .
H18A H 0.5614 1.0516 0.7917 0.084 Uiso 1 1 calc R
C19 C 0.6605(4) 0.98560(18) 0.7522(3) 0.0551(12) Uani 1 1 d .
H19A H 0.7194 0.9861 0.7999 0.066 Uiso 1 1 calc R
C20 C 0.9214(4) 0.95511(16) 0.6782(2) 0.0383(10) Uani 1 1 d .
C21 C 0.8952(4) 0.99838(19) 0.6197(3) 0.0586(13) Uani 1 1 d .
H21A H 0.8151 1.0016 0.5921 0.070 Uiso 1 1 calc R
C22 C 0.9830(5) 1.0365(2) 0.6011(3) 0.0723(15) Uani 1 1 d .
H22A H 0.9628 1.0665 0.5618 0.087 Uiso 1 1 calc R
C23 C 1.0988(5) 1.0318(2) 0.6383(3) 0.0660(14) Uani 1 1 d .
H23A H 1.1601 1.0575 0.6235 0.079 Uiso 1 1 calc R
C24 C 1.1267(5) 0.9901(2) 0.6971(3) 0.0688(14) Uani 1 1 d .
H24A H 1.2074 0.9868 0.7234 0.083 Uiso 1 1 calc R
C25 C 1.0368(4) 0.9526(2) 0.7182(3) 0.0578(13) Uani 1 1 d .
H25A H 1.0557 0.9247 0.7610 0.069 Uiso 1 1 calc R
C26 C 0.8005(4) 0.85811(15) 0.6033(2) 0.0355(9) Uani 1 1 d .
C27 C 0.8829(4) 0.86280(18) 0.5425(3) 0.0511(12) Uani 1 1 d .
H27A H 0.9415 0.8927 0.5467 0.061 Uiso 1 1 calc R
C28 C 0.8808(5) 0.8243(2) 0.4755(3) 0.0576(13) Uani 1 1 d .
H28A H 0.9384 0.8275 0.4348 0.069 Uiso 1 1 calc R
C29 C 0.7951(4) 0.78190(19) 0.4687(3) 0.0541(12) Uani 1 1 d .
H29A H 0.7931 0.7560 0.4225 0.065 Uiso 1 1 calc R
C30 C 0.7114(4) 0.77615(18) 0.5276(2) 0.0475(11) Uani 1 1 d .
H30A H 0.6518 0.7468 0.5221 0.057 Uiso 1 1 calc R
C31 C 0.7162(4) 0.81358(16) 0.5941(2) 0.0372(10) Uani 1 1 d .
C32 C 0.5852(4) 0.75993(17) 0.6772(2) 0.0407(10) Uani 1 1 d .
C33 C 0.4773(4) 0.7442(2) 0.6323(3) 0.0546(12) Uani 1 1 d .
H33A H 0.4420 0.7679 0.5879 0.066 Uiso 1 1 calc R
C34 C 0.4207(4) 0.6943(2) 0.6519(3) 0.0610(13) Uani 1 1 d .
H34A H 0.3465 0.6832 0.6209 0.073 Uiso 1 1 calc R
C35 C 0.4718(5) 0.6608(2) 0.7161(3) 0.0597(13) Uani 1 1 d .
H35A H 0.4329 0.6263 0.7299 0.072 Uiso 1 1 calc R
C36 C 0.5793(4) 0.67679(18) 0.7608(3) 0.0518(12) Uani 1 1 d .
H36A H 0.6134 0.6528 0.8052 0.062 Uiso 1 1 calc R
C37 C 0.6404(3) 0.72731(17) 0.7432(2) 0.0378(10) Uani 1 1 d .
C38 C 0.8982(4) 0.70841(16) 0.7577(3) 0.0411(10) Uani 1 1 d .
C39 C 0.8854(4) 0.69194(17) 0.6734(3) 0.0520(12) Uani 1 1 d .
H39A H 0.8101 0.6984 0.6405 0.062 Uiso 1 1 calc R
C40 C 0.9794(6) 0.6665(2) 0.6364(3) 0.0682(15) Uani 1 1 d .
H40A H 0.9687 0.6558 0.5783 0.082 Uiso 1 1 calc R
C41 C 1.0873(5) 0.6564(2) 0.6823(4) 0.0728(16) Uani 1 1 d .
H41A H 1.1523 0.6393 0.6562 0.087 Uiso 1 1 calc R
C42 C 1.1033(5) 0.6711(2) 0.7669(4) 0.0709(15) Uani 1 1 d .
H42A H 1.1780 0.6631 0.7997 0.085 Uiso 1 1 calc R
C43 C 1.0089(4) 0.69768(19) 0.8034(3) 0.0598(13) Uani 1 1 d .
H43A H 1.0205 0.7088 0.8612 0.072 Uiso 1 1 calc R
C44 C 0.7668(4) 0.71256(17) 0.9047(2) 0.0410(10) Uani 1 1 d .
C45 C 0.7097(4) 0.74095(19) 0.9670(3) 0.0495(11) Uani 1 1 d .
H45A H 0.6860 0.7797 0.9589 0.059 Uiso 1 1 calc R
C46 C 0.6873(5) 0.7130(2) 1.0409(3) 0.0660(14) Uani 1 1 d .
H46A H 0.6476 0.7327 1.0828 0.079 Uiso 1 1 calc R
C47 C 0.7215(5) 0.6572(3) 1.0543(3) 0.0709(15) Uani 1 1 d .
H47A H 0.7049 0.6383 1.1049 0.085 Uiso 1 1 calc R
C48 C 0.7794(5) 0.6294(2) 0.9946(3) 0.0708(15) Uani 1 1 d .
H48A H 0.8043 0.5909 1.0043 0.085 Uiso 1 1 calc R
C49 C 0.8027(4) 0.6561(2) 0.9198(3) 0.0590(13) Uani 1 1 d .
H49A H 0.8433 0.6359 0.8787 0.071 Uiso 1 1 calc R

loop_
_atom_site_aniso_label
_atom_site_aniso_U_11
_atom_site_aniso_U_22
_atom_site_aniso_U_33
_atom_site_aniso_U_23
_atom_site_aniso_U_13
_atom_site_aniso_U_12
Cu 0.0387(3) 0.0430(3) 0.0358(3) -0.0057(2) 0.0037(2) -0.0009(2)
N1 0.042(2) 0.0361(19) 0.0375(18) -0.0027(15) 0.0021(16) -0.0066(16)
N2 0.039(2) 0.0397(19) 0.0410(19) -0.0037(16) 0.0127(17) -0.0008(16)
P1 0.0401(7) 0.0329(6) 0.0355(6) -0.0016(5) 0.0038(5) -0.0035(5)
P2 0.0381(7) 0.0364(6) 0.0368(6) -0.0021(5) 0.0031(5) -0.0020(5)
O1 0.0431(18) 0.0387(16) 0.0407(15) -0.0025(13) 0.0024(14) -0.0092(13)
C1 0.041(3) 0.039(2) 0.047(2) 0.006(2) 0.002(2) 0.000(2)
C2 0.035(3) 0.048(3) 0.060(3) 0.009(2) -0.005(2) -0.003(2)
C3 0.049(3) 0.045(3) 0.045(3) 0.010(2) -0.008(2) -0.012(2)
C4 0.046(3) 0.041(2) 0.034(2) 0.0045(19) -0.002(2) -0.006(2)
C5 0.059(3) 0.040(2) 0.032(2) 0.0006(19) 0.002(2) -0.009(2)
C6 0.055(3) 0.032(2) 0.034(2) 0.0031(18) 0.011(2) -0.005(2)
C7 0.062(3) 0.037(2) 0.044(2) 0.002(2) 0.025(2) -0.001(2)
C8 0.054(3) 0.050(3) 0.058(3) 0.007(2) 0.030(3) 0.010(2)
C9 0.045(3) 0.047(3) 0.042(2) 0.006(2) 0.015(2) 0.003(2)
C10 0.051(3) 0.057(3) 0.065(3) -0.006(2) 0.009(2) 0.000(2)
C11 0.068(4) 0.075(3) 0.056(3) -0.003(3) -0.015(3) -0.017(3)
C12 0.041(3) 0.080(4) 0.068(3) -0.008(3) 0.010(3) -0.003(3)
C13 0.106(4) 0.053(3) 0.059(3) -0.015(2) 0.038(3) -0.002(3)
C14 0.039(3) 0.036(2) 0.045(2) -0.001(2) 0.002(2) -0.0053(19)
C15 0.061(3) 0.052(3) 0.070(3) -0.016(3) -0.007(3) 0.008(3)
C16 0.062(4) 0.067(4) 0.106(4) -0.021(3) -0.028(3) 0.014(3)
C17 0.046(3) 0.053(3) 0.133(5) -0.017(3) 0.004(3) 0.012(3)
C18 0.064(4) 0.055(3) 0.092(4) -0.026(3) 0.006(3) 0.007(3)
C19 0.055(3) 0.050(3) 0.060(3) -0.015(2) 0.002(2) -0.001(2)
C20 0.044(3) 0.032(2) 0.039(2) 0.0000(18) 0.006(2) -0.0075(19)
C21 0.051(3) 0.057(3) 0.067(3) 0.020(3) 0.002(3) -0.012(2)
C22 0.071(4) 0.062(3) 0.085(4) 0.027(3) 0.015(3) -0.009(3)
C23 0.072(4) 0.053(3) 0.075(4) 0.004(3) 0.017(3) -0.025(3)
C24 0.052(3) 0.077(4) 0.075(3) 0.008(3) -0.009(3) -0.021(3)
C25 0.052(3) 0.058(3) 0.060(3) 0.016(2) -0.010(2) -0.014(2)
C26 0.045(3) 0.030(2) 0.031(2) 0.0036(17) -0.0022(19) 0.0009(18)
C27 0.060(3) 0.044(3) 0.051(3) 0.000(2) 0.016(2) -0.008(2)
C28 0.069(4) 0.060(3) 0.047(3) -0.007(2) 0.023(3) -0.004(3)
C29 0.075(4) 0.050(3) 0.037(2) -0.012(2) 0.007(3) 0.001(3)
C30 0.058(3) 0.042(2) 0.041(2) -0.006(2) -0.004(2) -0.007(2)
C31 0.040(3) 0.039(2) 0.033(2) 0.0019(18) 0.0018(19) -0.0012(19)
C32 0.041(3) 0.041(2) 0.042(2) -0.005(2) 0.008(2) -0.011(2)
C33 0.045(3) 0.063(3) 0.054(3) 0.004(2) -0.007(2) -0.006(2)
C34 0.047(3) 0.068(3) 0.067(3) -0.002(3) -0.002(3) -0.022(3)
C35 0.060(3) 0.052(3) 0.067(3) -0.001(3) 0.007(3) -0.030(3)
C36 0.062(3) 0.048(3) 0.046(3) -0.002(2) 0.008(2) -0.016(2)
C37 0.033(2) 0.042(2) 0.039(2) -0.0060(19) 0.0095(19) -0.0079(19)
C38 0.039(3) 0.030(2) 0.055(3) -0.0013(19) 0.008(2) -0.0023(19)
C39 0.058(3) 0.046(3) 0.055(3) 0.001(2) 0.017(2) 0.004(2)
C40 0.082(4) 0.058(3) 0.070(3) -0.012(3) 0.033(3) -0.002(3)
C41 0.062(4) 0.044(3) 0.119(5) -0.013(3) 0.043(4) -0.005(3)
C42 0.042(3) 0.053(3) 0.117(5) -0.010(3) 0.003(3) 0.002(2)
C43 0.048(3) 0.056(3) 0.075(3) -0.017(3) 0.004(3) 0.001(2)
C44 0.039(3) 0.042(2) 0.041(2) 0.0027(19) -0.001(2) -0.005(2)
C45 0.048(3) 0.055(3) 0.046(3) 0.003(2) 0.005(2) -0.003(2)
C46 0.069(4) 0.081(4) 0.049(3) 0.001(3) 0.008(3) -0.014(3)
C47 0.083(4) 0.081(4) 0.048(3) 0.018(3) 0.004(3) -0.021(3)
C48 0.085(4) 0.055(3) 0.070(4) 0.022(3) -0.010(3) -0.005(3)
C49 0.070(3) 0.052(3) 0.054(3) 0.001(2) 0.003(3) 0.003(3)

loop_
_atom_type_symbol
_atom_type_description
_atom_type_scat_dispersion_real
_atom_type_scat_dispersion_imag
_atom_type_scat_source
C C 0.0033 0.0016 'International Tables Vol C Tables 4.2.6.8 and 6.1.1.4'
H H 0.0000 0.0000 'International Tables Vol C Tables 4.2.6.8 and 6.1.1.4'
N N 0.0061 0.0033 'International Tables Vol C Tables 4.2.6.8 and 6.1.1.4'
O O 0.0106 0.0060 'International Tables Vol C Tables 4.2.6.8 and 6.1.1.4'
P P 0.1023 0.0942 'International Tables Vol C Tables 4.2.6.8 and 6.1.1.4'
Cu Cu 0.3201 1.2651 'International Tables Vol C Tables 4.2.6.8 and 6.1.1.4'

loop_
_geom_angle_atom_site_label_1
_geom_angle_atom_site_label_2
_geom_angle_atom_site_label_3
_geom_angle
N2 Cu N1 97.35(13)
N2 Cu P1 106.58(10)
N1 Cu P1 111.33(9)
N2 Cu P2 110.82(9)
N1 Cu P2 112.74(9)
P1 Cu P2 116.20(4)
C1 N1 C4 105.5(3)
C1 N1 Cu 134.2(3)
C4 N1 Cu 120.2(3)
C9 N2 C6 106.1(3)
C9 N2 Cu 132.9(3)
C6 N2 Cu 120.7(3)
C14 P1 C26 105.23(18)
C14 P1 C20 98.65(18)
C26 P1 C20 101.31(17)
C14 P1 Cu 115.23(13)
C26 P1 Cu 112.76(12)
C20 P1 Cu 121.38(14)
C38 P2 C44 102.59(19)
C38 P2 C37 102.23(18)
C44 P2 C37 99.80(18)
C38 P2 Cu 114.22(13)
C44 P2 Cu 114.34(13)
C37 P2 Cu 121.09(14)
C31 O1 C32 118.5(3)
N1 C1 C2 111.1(4)
N1 C1 C10 122.6(4)
C2 C1 C10 126.0(4)
C3 C2 C1 107.7(4)
C2 C3 C4 106.1(4)
C2 C3 C11 127.9(4)
C4 C3 C11 125.9(4)
C5 C4 N1 124.7(4)
C5 C4 C3 125.6(4)
N1 C4 C3 109.6(4)
C4 C5 C6 132.2(4)
C5 C6 N2 124.4(4)
C5 C6 C7 126.4(4)
N2 C6 C7 109.2(4)
C8 C7 C6 106.2(4)
C8 C7 C13 128.1(4)
C6 C7 C13 125.7(4)
C7 C8 C9 107.1(4)
N2 C9 C8 111.4(4)
N2 C9 C12 122.2(4)
C8 C9 C12 126.5(4)
C15 C14 C19 117.7(4)
C15 C14 P1 126.0(3)
C19 C14 P1 116.3(3)
C14 C15 C16 121.1(4)
C17 C16 C15 119.3(5)
C18 C17 C16 120.7(5)
C17 C18 C19 119.5(5)
C18 C19 C14 121.7(5)
C25 C20 C21 117.9(4)
C25 C20 P1 120.2(3)
C21 C20 P1 121.9(3)
C22 C21 C20 121.0(5)
C23 C22 C21 120.4(5)
C22 C23 C24 119.8(5)
C23 C24 C25 119.9(5)
C20 C25 C24 120.9(4)
C27 C26 C31 117.3(4)
C27 C26 P1 124.0(3)
C31 C26 P1 118.3(3)
C26 C27 C28 120.9(4)
C29 C28 C27 119.5(4)
C28 C29 C30 121.2(4)
C31 C30 C29 118.7(4)
C30 C31 O1 124.3(4)
C30 C31 C26 122.4(4)
O1 C31 C26 113.3(3)
C33 C32 C37 122.5(4)
C33 C32 O1 118.5(4)
C37 C32 O1 118.9(4)
C34 C33 C32 119.9(4)
C35 C34 C33 119.6(4)
C34 C35 C36 120.2(4)
C35 C36 C37 122.3(4)
C32 C37 C36 115.5(4)
C32 C37 P2 121.7(3)
C36 C37 P2 122.8(3)
C43 C38 C39 117.4(4)
C43 C38 P2 119.9(3)
C39 C38 P2 122.3(4)
C40 C39 C38 121.4(5)
C41 C40 C39 120.3(5)
C40 C41 C42 120.3(5)
C43 C42 C41 119.1(5)
C38 C43 C42 121.6(5)
C45 C44 C49 118.2(4)
C45 C44 P2 117.8(3)
C49 C44 P2 123.9(3)
C46 C45 C44 120.3(4)
C47 C46 C45 120.9(5)
C48 C47 C46 119.4(5)
C47 C48 C49 121.1(5)
C48 C49 C44 120.1(4)

loop_
_geom_bond_atom_site_label_1
_geom_bond_atom_site_label_2
_geom_bond_distance
Cu N2 2.028(3)
Cu N1 2.036(3)
Cu P1 2.3061(11)
Cu P2 2.3078(12)
N1 C1 1.342(5)
N1 C4 1.402(5)
N2 C9 1.327(5)
N2 C6 1.395(5)
P1 C14 1.825(4)
P1 C26 1.828(4)
P1 C20 1.839(4)
P2 C38 1.830(4)
P2 C44 1.837(4)
P2 C37 1.849(4)
O1 C31 1.394(4)
O1 C32 1.397(4)
C1 C2 1.413(5)
C1 C10 1.488(6)
C2 C3 1.357(6)
C3 C4 1.425(5)
C3 C11 1.512(6)
C4 C5 1.384(5)
C5 C6 1.387(5)
C6 C7 1.427(5)
C7 C8 1.360(6)
C7 C13 1.509(6)
C8 C9 1.415(5)
C9 C12 1.504(6)
C14 C15 1.371(6)
C14 C19 1.387(5)
C15 C16 1.391(6)
C16 C17 1.370(7)
C17 C18 1.359(7)
C18 C19 1.374(6)
C20 C25 1.368(5)
C20 C21 1.386(5)
C21 C22 1.370(6)
C22 C23 1.359(7)
C23 C24 1.365(7)
C24 C25 1.389(6)
C26 C27 1.390(5)
C26 C31 1.396(5)
C27 C28 1.391(6)
C28 C29 1.368(6)
C29 C30 1.379(6)
C30 C31 1.369(5)
C32 C33 1.377(5)
C32 C37 1.390(5)
C33 C34 1.374(6)
C34 C35 1.365(6)
C35 C36 1.375(6)
C36 C37 1.402(5)
C38 C43 1.382(6)
C38 C39 1.386(6)
C39 C40 1.374(6)
C40 C41 1.355(7)
C41 C42 1.381(7)
C42 C43 1.384(6)
C44 C45 1.389(5)
C44 C49 1.395(6)
C45 C46 1.384(6)
C46 C47 1.370(7)
C47 C48 1.357(7)
C48 C49 1.387(6)

loop_
_geom_torsion_atom_site_label_1
_geom_torsion_atom_site_label_2
_geom_torsion_atom_site_label_3
_geom_torsion_atom_site_label_4
_geom_torsion
N2 Cu N1 C1 -178.3(4)
P1 Cu N1 C1 -67.3(4)
P2 Cu N1 C1 65.4(4)
N2 Cu N1 C4 -2.9(3)
P1 Cu N1 C4 108.1(3)
P2 Cu N1 C4 -119.2(3)
N1 Cu N2 C9 179.0(4)
P1 Cu N2 C9 64.1(4)
P2 Cu N2 C9 -63.3(4)
N1 Cu N2 C6 6.7(3)
P1 Cu N2 C6 -108.2(3)
P2 Cu N2 C6 124.5(3)
N2 Cu P1 C14 -20.84(18)
N1 Cu P1 C14 -125.89(17)
P2 Cu P1 C14 103.21(15)
N2 Cu P1 C26 -141.68(17)
N1 Cu P1 C26 113.27(17)
P2 Cu P1 C26 -17.63(15)
N2 Cu P1 C20 97.98(18)
N1 Cu P1 C20 -7.07(18)
P2 Cu P1 C20 -137.97(15)
N2 Cu P2 C38 -162.31(18)
N1 Cu P2 C38 -54.38(19)
P1 Cu P2 C38 75.85(17)
N2 Cu P2 C44 -44.55(18)
N1 Cu P2 C44 63.38(18)
P1 Cu P2 C44 -166.39(15)
N2 Cu P2 C37 74.85(17)
N1 Cu P2 C37 -177.22(17)
P1 Cu P2 C37 -46.99(15)
C4 N1 C1 C2 0.8(4)
Cu N1 C1 C2 176.7(3)
C4 N1 C1 C10 -173.4(4)
Cu N1 C1 C10 2.4(6)
N1 C1 C2 C3 -0.7(5)
C10 C1 C2 C3 173.3(4)
C1 C2 C3 C4 0.2(5)
C1 C2 C3 C11 -178.3(4)
C1 N1 C4 C5 175.2(4)
Cu N1 C4 C5 -1.4(5)
C1 N1 C4 C3 -0.7(4)
Cu N1 C4 C3 -177.3(2)
C2 C3 C4 C5 -175.5(4)
C11 C3 C4 C5 3.0(7)
C2 C3 C4 N1 0.3(4)
C11 C3 C4 N1 178.8(4)
N1 C4 C5 C6 3.8(7)
C3 C4 C5 C6 179.0(4)
C4 C5 C6 N2 0.9(7)
C4 C5 C6 C7 -179.4(4)
C9 N2 C6 C5 179.2(4)
Cu N2 C6 C5 -6.7(5)
C9 N2 C6 C7 -0.6(4)
Cu N2 C6 C7 173.5(2)
C5 C6 C7 C8 -179.9(4)
N2 C6 C7 C8 -0.1(4)
C5 C6 C7 C13 1.8(6)
N2 C6 C7 C13 -178.4(4)
C6 C7 C8 C9 0.8(4)
C13 C7 C8 C9 179.0(4)
C6 N2 C9 C8 1.1(4)
Cu N2 C9 C8 -172.0(3)
C6 N2 C9 C12 -178.3(4)
Cu N2 C9 C12 8.6(6)
C7 C8 C9 N2 -1.2(5)
C7 C8 C9 C12 178.2(4)
C26 P1 C14 C15 1.7(4)
C20 P1 C14 C15 106.0(4)
Cu P1 C14 C15 -123.2(4)
C26 P1 C14 C19 -175.7(3)
C20 P1 C14 C19 -71.4(3)
Cu P1 C14 C19 59.4(3)
C19 C14 C15 C16 1.5(7)
P1 C14 C15 C16 -175.8(4)
C14 C15 C16 C17 -1.1(8)
C15 C16 C17 C18 0.8(8)
C16 C17 C18 C19 -1.0(8)
C17 C18 C19 C14 1.5(7)
C15 C14 C19 C18 -1.7(7)
P1 C14 C19 C18 175.9(4)
C14 P1 C20 C25 146.7(4)
C26 P1 C20 C25 -105.8(4)
Cu P1 C20 C25 19.9(4)
C14 P1 C20 C21 -35.3(4)
C26 P1 C20 C21 72.3(4)
Cu P1 C20 C21 -162.0(3)
C25 C20 C21 C22 1.6(7)
P1 C20 C21 C22 -176.6(4)
C20 C21 C22 C23 1.6(8)
C21 C22 C23 C24 -2.5(8)
C22 C23 C24 C25 0.3(8)
C21 C20 C25 C24 -3.8(7)
P1 C20 C25 C24 174.4(4)
C23 C24 C25 C20 2.9(8)
C14 P1 C26 C27 113.7(4)
C20 P1 C26 C27 11.4(4)
Cu P1 C26 C27 -119.9(3)
C14 P1 C26 C31 -73.9(3)
C20 P1 C26 C31 -176.2(3)
Cu P1 C26 C31 52.5(3)
C31 C26 C27 C28 -0.2(6)
P1 C26 C27 C28 172.3(3)
C26 C27 C28 C29 1.1(7)
C27 C28 C29 C30 -0.8(7)
C28 C29 C30 C31 -0.5(7)
C29 C30 C31 O1 -179.5(4)
C29 C30 C31 C26 1.5(6)
C32 O1 C31 C30 26.6(6)
C32 O1 C31 C26 -154.3(3)
C27 C26 C31 C30 -1.2(6)
P1 C26 C31 C30 -174.1(3)
C27 C26 C31 O1 179.7(3)
P1 C26 C31 O1 6.8(5)
C31 O1 C32 C33 -87.6(5)
C31 O1 C32 C37 95.6(4)
C37 C32 C33 C34 -0.6(7)
O1 C32 C33 C34 -177.3(4)
C32 C33 C34 C35 0.3(7)
C33 C34 C35 C36 -0.1(7)
C34 C35 C36 C37 0.1(7)
C33 C32 C37 C36 0.6(6)
O1 C32 C37 C36 177.3(3)
C33 C32 C37 P2 -177.8(3)
O1 C32 C37 P2 -1.1(5)
C35 C36 C37 C32 -0.4(6)
C35 C36 C37 P2 178.0(3)
C38 P2 C37 C32 -100.2(3)
C44 P2 C37 C32 154.5(3)
Cu P2 C37 C32 28.1(4)
C38 P2 C37 C36 81.5(4)
C44 P2 C37 C36 -23.8(4)
Cu P2 C37 C36 -150.1(3)
C44 P2 C38 C43 -53.9(4)
C37 P2 C38 C43 -157.0(3)
Cu P2 C38 C43 70.4(4)
C44 P2 C38 C39 133.7(3)
C37 P2 C38 C39 30.6(4)
Cu P2 C38 C39 -102.0(3)
C43 C38 C39 C40 -0.7(6)
P2 C38 C39 C40 171.9(3)
C38 C39 C40 C41 0.5(7)
C39 C40 C41 C42 0.8(7)
C40 C41 C42 C43 -1.9(8)
C39 C38 C43 C42 -0.5(6)
P2 C38 C43 C42 -173.3(4)
C41 C42 C43 C38 1.8(7)
C38 P2 C44 C45 163.6(3)
C37 P2 C44 C45 -91.4(3)
Cu P2 C44 C45 39.4(4)
C38 P2 C44 C49 -20.0(4)
C37 P2 C44 C49 85.0(4)
Cu P2 C44 C49 -144.2(3)
C49 C44 C45 C46 -1.5(6)
P2 C44 C45 C46 175.2(3)
C44 C45 C46 C47 0.5(7)
C45 C46 C47 C48 0.7(8)
C46 C47 C48 C49 -1.0(8)
C47 C48 C49 C44 0.1(8)
C45 C44 C49 C48 1.2(7)
P2 C44 C49 C48 -175.3(4)
